data_4024051
loop_
_publ_author_name
'Renmao Liu'
'Steven R. Herron'
'Steven A. Fleming'

_publ_section_title
;
 Copper-Catalyzed Tethered Aziridination of Unsaturated
 N-Tosyloxy Carbamates
;
_journal_name_full 'Journal of Organic Chemistry'
_journal_page_first 5587
_journal_page_last 5591
_journal_paper_doi 10.1021/jo0705014
_journal_volume 72
_journal_year 2007
_chemical_formula_sum 'C18 H19 N2 O2'
_chemical_formula_weight 295.35
_chemical_melting_point 154.5(5)
_chemical_name_common 'amine addition'
_chemical_name_systematic
; 
 4-((benzyl(methyl)amino)(phenyl)methyl)oxazolidin-2-one 
;
_space_group_IT_number 14
_symmetry_cell_setting monoclinic
_symmetry_space_group_name_Hall '-P 2ybc'
_symmetry_space_group_name_H-M 'P 1 21/c 1'
_atom_sites_solution_hydrogens geom
_atom_sites_solution_primary direct
_atom_sites_solution_secondary difmap
_audit_creation_method SHELXL-97
_cell_angle_alpha 90.00
_cell_angle_beta 93.677(3)
_cell_angle_gamma 90.00
_cell_formula_units_Z 8
_cell_length_a 14.0033(9)
_cell_length_b 19.9207(12)
_cell_length_c 11.6290(7)
_cell_measurement_temperature 273(2)
_cell_volume 3237.3(3)
_computing_cell_refinement 'Bruker SMART'
_computing_data_collection 'Bruker SMART'
_computing_data_reduction 'Bruker SAINT'
_computing_molecular_graphics 'Bruker SHELXTL'
_computing_publication_material 'Bruker SHELXTL'
_computing_structure_refinement 'SHELXL-97 (Sheldrick, 1997)'
_computing_structure_solution 'SHELXS-97 (Sheldrick, 1990)'
_diffrn_ambient_temperature 273(2)
_diffrn_measured_fraction_theta_full 0.932
_diffrn_measured_fraction_theta_max 0.932
_diffrn_measurement_device_type 'Bruker Nonius Apex II CCD area detector'
_diffrn_measurement_method 'phi and omega scans'
_diffrn_radiation_monochromator 'Montel 200 mirrors'
_diffrn_radiation_source 'Bruker Nonius FR591 rotating anode'
_diffrn_radiation_type MoK\a
_diffrn_radiation_wavelength 0.71073
_diffrn_reflns_av_R_equivalents 0.0546
_diffrn_reflns_av_sigmaI/netI 0.0386
_diffrn_reflns_limit_h_max 18
_diffrn_reflns_limit_h_min -18
_diffrn_reflns_limit_k_max 24
_diffrn_reflns_limit_k_min -25
_diffrn_reflns_limit_l_max 10
_diffrn_reflns_limit_l_min -15
_diffrn_reflns_number 45541
_diffrn_reflns_theta_full 28.48
_diffrn_reflns_theta_max 28.48
_diffrn_reflns_theta_min 1.46
_exptl_absorpt_coefficient_mu 0.080
_exptl_absorpt_correction_type multi-scan
_exptl_absorpt_process_details 'SADABS; Sheldrick, 2003'
_exptl_crystal_colour colorless
_exptl_crystal_density_diffrn 1.212
_exptl_crystal_density_method 'not measured'
_exptl_crystal_description Plate
_exptl_crystal_F_000 1256
_exptl_crystal_size_max 0.6
_exptl_crystal_size_mid 0.3
_exptl_crystal_size_min 0.1
_refine_diff_density_max 0.308
_refine_diff_density_min -0.266
_refine_diff_density_rms 0.070
_refine_ls_extinction_coef 0.010(2)
_refine_ls_extinction_expression Fc^*^=kFc[1+0.001xFc^2^\l^3^/sin(2\q)]^-1/4^
_refine_ls_extinction_method SHELXL
_refine_ls_goodness_of_fit_ref 1.490
_refine_ls_hydrogen_treatment mixed
_refine_ls_matrix_type full
_refine_ls_number_parameters 445
_refine_ls_number_reflns 7632
_refine_ls_number_restraints 1
_refine_ls_restrained_S_all 1.490
_refine_ls_R_factor_all 0.0993
_refine_ls_R_factor_gt 0.0667
_refine_ls_shift/su_max 0.000
_refine_ls_shift/su_mean 0.000
_refine_ls_structure_factor_coef Fsqd
_refine_ls_weighting_details 'calc w=1/[\s^2^(Fo^2^)+(0.1000P)^2^+0.0000P] where P=(Fo^2^+2Fc^2^)/3'
_refine_ls_weighting_scheme calc
_refine_ls_wR_factor_gt 0.2059
_refine_ls_wR_factor_ref 0.2286
_reflns_number_gt 5081
_reflns_number_total 7632
_reflns_threshold_expression >2sigma(I)
_cod_data_source_file jo0705014si20070312_121728.cif
_cod_data_source_block compound
_cod_depositor_comments
;
The following automatic conversions were performed:
'_symmetry_cell_setting' value 'Monoclinic' changed to 'monoclinic'
according to '/home/saulius/struct/CIF-dictionaries/cif_core.dic'
dictionary named 'cif_core.dic' version 2.4.1 from 2010-06-29.

Automatic conversion script
Id: cif_fix_enum 1527 2010-12-29 10:47:43Z saulius 

The following automatic conversions were performed:

'_chemical_melting_point' value '154-155' was changed to '154.5(5)' -
the average value was taken and precision was estimated.

Automatic conversion script
Id: cif_fix_values 1646 2011-03-28 12:23:43Z adriana 
;
_cod_original_sg_symbol_H-M 'P 21/c'
_cod_database_code 4024051

loop_
_symmetry_equiv_pos_as_xyz
'x, y, z'
'-x, y+1/2, -z+1/2'
'-x, -y, -z'
'x, -y-1/2, z-1/2'

loop_
_atom_site_label
_atom_site_type_symbol
_atom_site_fract_x
_atom_site_fract_y
_atom_site_fract_z
_atom_site_U_iso_or_equiv
_atom_site_adp_type
_atom_site_occupancy
_atom_site_symmetry_multiplicity
_atom_site_calc_flag
_atom_site_refinement_flags
_atom_site_disorder_assembly
_atom_site_disorder_group
C3 C 0.17531(18) 0.17835(13) 0.2364(2) 0.0646(9) Uani 0.825(6) 1 d PD A 1
H3 H 0.2103 0.1554 0.1775 0.078 Uiso 0.70(3) 1 calc PR A 1
C4 C 0.0687(2) 0.16204(16) 0.2274(3) 0.0510(7) Uani 0.825(6) 1 d PD A 1
H4 H 0.0407 0.1835 0.2932 0.061 Uiso 0.66(3) 1 calc PR A 1
C43 C 0.1093(7) 0.1972(5) 0.2842(8) 0.048(3) Uani 0.175(6) 1 d PD A 2
H43 H 0.0556 0.2113 0.3286 0.057 Uiso 0.175(6) 1 calc PR A 2
C44 C 0.0949(11) 0.1485(7) 0.1855(13) 0.059(4) Uani 0.175(6) 1 d PD A 2
H44 H 0.1525 0.1396 0.1445 0.071 Uiso 0.175(6) 1 calc PR A 2
O1 O 0.30540(12) 0.21672(8) 0.49083(15) 0.0936(6) Uani 1 1 d . . .
C1 C 0.25830(13) 0.21515(10) 0.40149(17) 0.0613(5) Uani 1 1 d . A .
O2 O 0.24563(10) 0.27065(7) 0.33584(13) 0.0748(4) Uani 1 1 d . A .
N1 N 0.21395(15) 0.16368(10) 0.35268(17) 0.0927(7) Uani 1 1 d . . .
H1 H 0.2083 0.1254 0.3858 0.111 Uiso 1 1 calc R A 1
C13 C -0.13241(11) 0.23491(9) 0.04105(16) 0.0550(5) Uani 1 1 d . . .
C18 C -0.18143(13) 0.21533(10) -0.05934(18) 0.0612(5) Uani 1 1 d . . .
H18 H -0.1811 0.1703 -0.0805 0.073 Uiso 1 1 calc R . .
C12 C -0.07993(12) 0.18513(10) 0.11954(18) 0.0636(5) Uani 1 1 d . A .
H12A H -0.1006 0.1905 0.1970 0.076 Uiso 1 1 calc R . .
H12B H -0.0966 0.1400 0.0941 0.076 Uiso 1 1 calc R . .
C5 C 0.05127(12) 0.08633(9) 0.23800(17) 0.0565(5) Uani 1 1 d . . .
C17 C -0.23103(14) 0.26071(12) -0.12923(19) 0.0713(6) Uani 1 1 d . . .
H17 H -0.2639 0.2464 -0.1968 0.086 Uiso 1 1 calc R . .
C14 C -0.13378(14) 0.30274(10) 0.07021(19) 0.0696(6) Uani 1 1 d . . .
H14 H -0.1012 0.3174 0.1378 0.084 Uiso 1 1 calc R . .
C6 C -0.00580(16) 0.06658(13) 0.32351(19) 0.0780(6) Uani 1 1 d . A .
H6 H -0.0295 0.0989 0.3719 0.094 Uiso 1 1 calc R . .
C16 C -0.23183(15) 0.32749(12) -0.0989(2) 0.0771(6) Uani 1 1 d . . .
H16 H -0.2657 0.3584 -0.1456 0.093 Uiso 1 1 calc R . .
C10 C 0.08731(16) 0.03719(12) 0.1694(2) 0.0853(7) Uani 1 1 d . A .
H10 H 0.1279 0.0494 0.1127 0.102 Uiso 1 1 calc R . .
C15 C -0.18292(17) 0.34822(10) -0.0003(2) 0.0789(7) Uani 1 1 d . . .
H15 H -0.1827 0.3934 0.0196 0.095 Uiso 1 1 calc R . .
C11 C 0.05859(17) 0.17541(15) 0.0123(2) 0.0918(8) Uani 1 1 d . A .
H11A H 0.0431 0.1294 -0.0050 0.138 Uiso 1 1 calc R . .
H11B H 0.1268 0.1811 0.0157 0.138 Uiso 1 1 calc R . .
H11C H 0.0296 0.2039 -0.0467 0.138 Uiso 1 1 calc R . .
C9 C 0.0653(2) -0.02772(15) 0.1826(4) 0.1218(13) Uani 1 1 d . . .
H9 H 0.0895 -0.0597 0.1341 0.146 Uiso 1 1 calc R A .
C8 C 0.0075(3) -0.04719(14) 0.2669(4) 0.1287(15) Uani 1 1 d . A .
H8 H -0.0076 -0.0923 0.2757 0.154 Uiso 1 1 calc R . .
C2 C 0.1894(2) 0.25570(13) 0.2345(2) 0.1069(10) Uani 1 1 d . . .
H2A H 0.2218 0.2692 0.1670 0.128 Uiso 1 1 calc R A 1
H2B H 0.1282 0.2786 0.2339 0.128 Uiso 1 1 calc R A 1
C7 C -0.0287(2) 0.00062(18) 0.3394(3) 0.1108(11) Uani 1 1 d . . .
H7 H -0.0677 -0.0119 0.3975 0.133 Uiso 1 1 calc R A .
N2 N 0.02316(10) 0.19314(8) 0.12175(13) 0.0591(4) Uani 1 1 d . . .
O3 O 0.76430(13) 0.54217(9) 1.01013(16) 0.1037(6) Uani 1 1 d . . .
C19 C 0.69206(15) 0.53923(11) 0.94937(17) 0.0694(6) Uani 1 1 d . C .
O4 O 0.65804(13) 0.47989(7) 0.90822(15) 0.0936(6) Uani 1 1 d . C .
N3 N 0.63590(14) 0.58810(10) 0.9136(2) 0.0841(7) Uani 1 1 d . . .
C20 C 0.57441(19) 0.49117(10) 0.8364(2) 0.0868(7) Uani 1 1 d . . .
H20A H 0.5178 0.4802 0.8765 0.104 Uiso 1 1 calc R B 1
H20B H 0.5749 0.4639 0.7673 0.104 Uiso 1 1 calc R B 1
C21 C 0.5755(3) 0.56642(19) 0.8057(4) 0.0456(13) Uani 0.438(6) 1 d P C 1
H21 H 0.6019 0.5776 0.7321 0.055 Uiso 0.438(6) 1 calc PR C 1
C22 C 0.4742(3) 0.5935(2) 0.8225(5) 0.0409(11) Uani 0.438(6) 1 d P C 1
H22 H 0.4519 0.5820 0.8983 0.049 Uiso 0.438(6) 1 calc PR C 1
C23 C 0.47916(13) 0.67277(9) 0.80270(18) 0.0597(5) Uani 1 1 d . . .
C28 C 0.51607(14) 0.71523(11) 0.7241(2) 0.0738(6) Uani 1 1 d . C .
H28 H 0.5491 0.6977 0.6640 0.089 Uiso 1 1 calc R . .
C24 C 0.43094(15) 0.70010(11) 0.89007(19) 0.0733(6) Uani 1 1 d . C .
H24 H 0.4058 0.6719 0.9443 0.088 Uiso 1 1 calc R . .
C25 C 0.41884(18) 0.76854(12) 0.8993(2) 0.0834(7) Uani 1 1 d . . .
H25 H 0.3848 0.7859 0.9585 0.100 Uiso 1 1 calc R C .
C26 C 0.45606(17) 0.81021(12) 0.8231(2) 0.0861(8) Uani 1 1 d . C .
H26 H 0.4492 0.8564 0.8305 0.103 Uiso 1 1 calc R . .
C27 C 0.50457(17) 0.78403(12) 0.7337(2) 0.0869(7) Uani 1 1 d . . .
H27 H 0.5295 0.8126 0.6798 0.104 Uiso 1 1 calc R C .
C31 C 0.35204(11) 0.52768(9) 0.53324(16) 0.0517(4) Uani 1 1 d . . .
C36 C 0.36379(13) 0.45932(9) 0.55014(17) 0.0600(5) Uani 1 1 d . . .
H36 H 0.4062 0.4441 0.6093 0.072 Uiso 1 1 calc R . .
C30 C 0.40845(13) 0.57821(9) 0.60583(17) 0.0603(5) Uani 1 1 d . C .
H30A H 0.4723 0.5817 0.5785 0.072 Uiso 1 1 calc R . .
H30B H 0.3781 0.6218 0.5966 0.072 Uiso 1 1 calc R . .
C32 C 0.28853(14) 0.54832(11) 0.44625(18) 0.0671(5) Uani 1 1 d . . .
H32 H 0.2790 0.5940 0.4336 0.081 Uiso 1 1 calc R . .
C35 C 0.31383(15) 0.41345(10) 0.48096(19) 0.0686(6) Uani 1 1 d . . .
H35 H 0.3231 0.3677 0.4931 0.082 Uiso 1 1 calc R . .
C29 C 0.32209(17) 0.56672(12) 0.77277(19) 0.0793(6) Uani 1 1 d . C .
H29A H 0.3002 0.6123 0.7652 0.119 Uiso 1 1 calc R . .
H29B H 0.3265 0.5543 0.8527 0.119 Uiso 1 1 calc R . .
H29C H 0.2777 0.5376 0.7310 0.119 Uiso 1 1 calc R . .
C33 C 0.23820(17) 0.50242(13) 0.3767(2) 0.0842(7) Uani 1 1 d . . .
H33 H 0.1957 0.5173 0.3174 0.101 Uiso 1 1 calc R . .
C34 C 0.25102(16) 0.43513(12) 0.3950(2) 0.0768(6) Uani 1 1 d . . .
H34 H 0.2168 0.4042 0.3487 0.092 Uiso 1 1 calc R . .
C38 C 0.5385(3) 0.56367(16) 0.8766(4) 0.0568(13) Uani 0.562(6) 1 d P C 2
H38 H 0.4934 0.5626 0.9377 0.068 Uiso 0.562(6) 1 calc PR C 2
C37 C 0.5040(3) 0.60058(17) 0.7715(4) 0.0444(10) Uani 0.562(6) 1 d P C 2
H37 H 0.5528 0.6001 0.7148 0.053 Uiso 0.562(6) 1 calc PR C 2
N4 N 0.41579(11) 0.56076(8) 0.72646(15) 0.0638(5) Uani 1 1 d . . .
H70 H 0.6545(14) 0.6206(10) 0.9272(17) 0.056(6) Uiso 1 1 d . . .

loop_
_atom_site_aniso_label
_atom_site_aniso_U_11
_atom_site_aniso_U_22
_atom_site_aniso_U_33
_atom_site_aniso_U_23
_atom_site_aniso_U_13
_atom_site_aniso_U_12
C3 0.0636(16) 0.0669(16) 0.0608(16) -0.0007(12) -0.0165(13) -0.0137(12)
C4 0.0494(15) 0.0546(16) 0.0480(17) -0.0045(12) -0.0060(12) 0.0032(12)
C43 0.041(5) 0.051(6) 0.050(6) 0.000(4) -0.005(4) -0.006(4)
C44 0.054(7) 0.062(8) 0.062(10) 0.002(7) 0.008(6) 0.019(6)
O1 0.0969(11) 0.0796(11) 0.0971(12) -0.0227(9) -0.0498(10) 0.0080(8)
C1 0.0550(10) 0.0632(12) 0.0641(12) -0.0106(9) -0.0096(9) -0.0005(8)
O2 0.0754(9) 0.0611(9) 0.0851(10) -0.0086(7) -0.0160(8) -0.0107(7)
N1 0.1148(15) 0.0732(12) 0.0824(13) 0.0150(10) -0.0526(12) -0.0357(10)
C13 0.0428(8) 0.0545(10) 0.0679(11) 0.0035(9) 0.0060(8) 0.0022(7)
C18 0.0534(9) 0.0540(10) 0.0753(13) -0.0012(9) -0.0035(9) 0.0046(8)
C12 0.0494(9) 0.0681(12) 0.0728(13) 0.0134(10) -0.0012(9) -0.0001(8)
C5 0.0439(8) 0.0571(11) 0.0662(11) 0.0016(9) -0.0146(8) 0.0020(8)
C17 0.0587(11) 0.0809(15) 0.0729(13) 0.0076(11) -0.0055(10) 0.0084(10)
C14 0.0698(12) 0.0616(12) 0.0774(14) -0.0081(10) 0.0043(10) -0.0012(10)
C6 0.0741(13) 0.0874(16) 0.0709(14) 0.0148(12) -0.0084(11) -0.0014(12)
C16 0.0703(13) 0.0657(13) 0.0954(17) 0.0212(12) 0.0049(12) 0.0192(10)
C10 0.0637(12) 0.0763(16) 0.1152(19) -0.0145(14) 0.0002(13) 0.0100(11)
C15 0.0827(14) 0.0486(11) 0.1069(18) 0.0004(12) 0.0184(14) 0.0134(10)
C11 0.0673(13) 0.131(2) 0.0770(15) 0.0186(15) 0.0050(12) 0.0263(14)
C9 0.0865(18) 0.0638(17) 0.210(4) -0.030(2) -0.029(2) 0.0161(14)
C8 0.098(2) 0.0599(16) 0.217(4) 0.041(2) -0.078(2) -0.0127(16)
C2 0.149(3) 0.0811(17) 0.0848(16) 0.0159(13) -0.0407(17) -0.0499(16)
C7 0.0913(18) 0.117(2) 0.119(2) 0.058(2) -0.0367(17) -0.0295(18)
N2 0.0482(8) 0.0670(10) 0.0610(9) 0.0098(8) -0.0060(7) 0.0004(7)
O3 0.0956(12) 0.1023(13) 0.1061(12) -0.0176(10) -0.0475(10) 0.0395(10)
C19 0.0725(12) 0.0695(13) 0.0633(12) 0.0009(10) -0.0173(10) 0.0219(10)
O4 0.1128(13) 0.0593(9) 0.1026(12) -0.0073(8) -0.0409(10) 0.0335(8)
N3 0.0756(12) 0.0530(11) 0.1169(17) -0.0032(11) -0.0470(12) 0.0093(9)
C20 0.0982(16) 0.0493(11) 0.1081(18) -0.0070(12) -0.0316(14) 0.0154(11)
C21 0.044(2) 0.050(2) 0.042(3) 0.0025(17) 0.0002(18) 0.0033(16)
C22 0.036(2) 0.047(2) 0.041(2) 0.0004(18) 0.0091(18) -0.0027(16)
C23 0.0510(9) 0.0499(10) 0.0747(12) -0.0157(9) -0.0234(9) 0.0069(8)
C28 0.0564(11) 0.0756(15) 0.0891(16) -0.0229(12) 0.0018(11) -0.0069(10)
C24 0.0791(13) 0.0656(13) 0.0734(13) -0.0080(11) -0.0079(11) -0.0020(10)
C25 0.0845(15) 0.0703(15) 0.0946(17) -0.0291(13) -0.0020(13) 0.0078(12)
C26 0.0869(16) 0.0482(12) 0.121(2) -0.0165(13) -0.0113(15) 0.0018(11)
C27 0.0807(14) 0.0713(15) 0.1073(19) 0.0088(14) -0.0055(14) -0.0200(12)
C31 0.0437(8) 0.0511(10) 0.0614(10) -0.0112(8) 0.0116(8) -0.0074(7)
C36 0.0571(10) 0.0518(10) 0.0717(12) -0.0084(9) 0.0090(9) -0.0008(8)
C30 0.0519(9) 0.0529(10) 0.0759(13) -0.0094(9) 0.0023(9) -0.0112(8)
C32 0.0633(11) 0.0579(11) 0.0793(13) -0.0029(10) -0.0016(10) -0.0045(9)
C35 0.0703(12) 0.0526(11) 0.0854(15) -0.0182(10) 0.0252(11) -0.0116(9)
C29 0.0881(15) 0.0800(15) 0.0694(13) -0.0091(11) 0.0033(12) -0.0120(12)
C33 0.0769(14) 0.0869(17) 0.0860(15) -0.0120(13) -0.0168(12) -0.0104(12)
C34 0.0738(13) 0.0778(15) 0.0789(14) -0.0256(12) 0.0062(12) -0.0252(11)
C38 0.065(2) 0.0488(19) 0.055(3) -0.0056(16) -0.010(2) 0.0042(15)
C37 0.0364(17) 0.0445(17) 0.052(2) -0.0036(16) 0.0026(15) 0.0001(13)
N4 0.0601(9) 0.0488(8) 0.0789(11) -0.0106(8) -0.0226(8) 0.0025(7)

loop_
_atom_type_symbol
_atom_type_description
_atom_type_scat_dispersion_real
_atom_type_scat_dispersion_imag
_atom_type_scat_source
C C 0.0033 0.0016 'International Tables Vol C Tables 4.2.6.8 and 6.1.1.4'
H H 0.0000 0.0000 'International Tables Vol C Tables 4.2.6.8 and 6.1.1.4'
N N 0.0061 0.0033 'International Tables Vol C Tables 4.2.6.8 and 6.1.1.4'
O O 0.0106 0.0060 'International Tables Vol C Tables 4.2.6.8 and 6.1.1.4'

loop_
_geom_angle_atom_site_label_1
_geom_angle_atom_site_label_2
_geom_angle_atom_site_label_3
_geom_angle
_geom_angle_site_symmetry_1
_geom_angle_site_symmetry_3
_geom_angle_publ_flag
N1 C3 C4 109.0(2) . . ?
N1 C3 C2 99.94(17) . . ?
C4 C3 C2 109.6(2) . . ?
N2 C4 C3 109.6(2) . . ?
N2 C4 C5 114.5(2) . . ?
C3 C4 C5 111.4(2) . . ?
C44 C43 C2 103.7(9) . . ?
C44 C43 N1 99.6(8) . . ?
C2 C43 N1 82.4(4) . . ?
N2 C44 C43 92.7(9) . . ?
N2 C44 C5 114.0(10) . . ?
C43 C44 C5 104.9(11) . . ?
O1 C1 N1 128.1(2) . . ?
O1 C1 O2 121.06(18) . . ?
N1 C1 O2 110.79(16) . . ?
C1 O2 C2 110.30(15) . . ?
C1 N1 C3 112.57(19) . . ?
C1 N1 C43 104.9(3) . . ?
C3 N1 C43 41.5(3) . . ?
C18 C13 C14 117.95(17) . . ?
C18 C13 C12 121.74(17) . . ?
C14 C13 C12 120.30(18) . . ?
C13 C18 C17 121.49(19) . . ?
N2 C12 C13 112.61(15) . . ?
C6 C5 C10 117.9(2) . . ?
C6 C5 C44 142.1(6) . . ?
C10 C5 C44 100.0(6) . . ?
C6 C5 C4 116.3(2) . . ?
C10 C5 C4 125.8(2) . . ?
C44 C5 C4 25.8(5) . . ?
C18 C17 C16 119.7(2) . . ?
C15 C14 C13 120.5(2) . . ?
C7 C6 C5 121.7(3) . . ?
C15 C16 C17 119.82(19) . . ?
C9 C10 C5 121.6(3) . . ?
C16 C15 C14 120.5(2) . . ?
C10 C9 C8 120.5(3) . . ?
C9 C8 C7 119.8(3) . . ?
O2 C2 C3 105.23(18) . . ?
O2 C2 C43 101.6(3) . . ?
C3 C2 C43 41.1(3) . . ?
C6 C7 C8 118.6(3) . . ?
C11 N2 C12 110.88(16) . . ?
C11 N2 C4 118.41(19) . . ?
C12 N2 C4 110.08(17) . . ?
C11 N2 C44 91.9(6) . . ?
C12 N2 C44 125.2(7) . . ?
C4 N2 C44 26.5(5) . . ?
O3 C19 N3 128.4(2) . . ?
O3 C19 O4 121.14(18) . . ?
N3 C19 O4 110.43(18) . . ?
C19 O4 C20 109.30(15) . . ?
C19 N3 C38 111.8(2) . . ?
C19 N3 C21 110.0(2) . . ?
C38 N3 C21 38.82(18) . . ?
O4 C20 C21 105.7(2) . . ?
O4 C20 C38 103.55(18) . . ?
C21 C20 C38 37.06(18) . . ?
N3 C21 C20 95.6(3) . . ?
N3 C21 C22 105.2(4) . . ?
C20 C21 C22 106.7(4) . . ?
N4 C22 C21 102.5(4) . . ?
N4 C22 C23 110.5(3) . . ?
C21 C22 C23 106.2(4) . . ?
C24 C23 C28 118.34(19) . . ?
C24 C23 C37 132.9(3) . . ?
C28 C23 C37 108.7(3) . . ?
C24 C23 C22 104.9(3) . . ?
C28 C23 C22 136.7(3) . . ?
C37 C23 C22 28.03(15) . . ?
C23 C28 C27 120.4(2) . . ?
C23 C24 C25 121.3(2) . . ?
C26 C25 C24 120.3(2) . . ?
C25 C26 C27 119.6(2) . . ?
C26 C27 C28 120.0(2) . . ?
C32 C31 C36 117.83(17) . . ?
C32 C31 C30 120.48(17) . . ?
C36 C31 C30 121.68(17) . . ?
C35 C36 C31 121.20(19) . . ?
N4 C30 C31 112.74(15) . . ?
C31 C32 C33 121.1(2) . . ?
C34 C35 C36 119.9(2) . . ?
C34 C33 C32 120.0(2) . . ?
C35 C34 C33 119.92(19) . . ?
C37 C38 N3 108.7(4) . . ?
C37 C38 C20 107.3(3) . . ?
N3 C38 C20 94.6(2) . . ?
C38 C37 C23 109.8(3) . . ?
C38 C37 N4 103.8(3) . . ?
C23 C37 N4 112.2(2) . . ?
C30 N4 C29 109.31(15) . . ?
C30 N4 C22 128.6(3) . . ?
C29 N4 C22 98.7(3) . . ?
C30 N4 C37 102.3(2) . . ?
C29 N4 C37 123.9(2) . . ?
C22 N4 C37 29.09(15) . . ?

loop_
_geom_bond_atom_site_label_1
_geom_bond_atom_site_label_2
_geom_bond_distance
_geom_bond_site_symmetry_2
_geom_bond_publ_flag
C3 N1 1.453(3) . ?
C3 C4 1.525(4) . ?
C3 C2 1.554(3) . ?
C4 N2 1.483(3) . ?
C4 C5 1.534(4) . ?
C43 C44 1.507(14) . ?
C43 C2 1.741(10) . ?
C43 N1 1.755(9) . ?
C44 N2 1.502(14) . ?
C44 C5 1.525(17) . ?
O1 C1 1.195(2) . ?
C1 N1 1.309(2) . ?
C1 O2 1.349(2) . ?
O2 C2 1.407(2) . ?
C13 C18 1.372(3) . ?
C13 C14 1.393(3) . ?
C13 C12 1.507(2) . ?
C18 C17 1.374(3) . ?
C12 N2 1.451(2) . ?
C5 C6 1.373(3) . ?
C5 C10 1.379(3) . ?
C17 C16 1.377(3) . ?
C14 C15 1.376(3) . ?
C6 C7 1.368(4) . ?
C16 C15 1.361(3) . ?
C10 C9 1.341(4) . ?
C11 N2 1.439(3) . ?
C9 C8 1.367(5) . ?
C8 C7 1.388(5) . ?
O3 C19 1.198(2) . ?
C19 N3 1.303(2) . ?
C19 O4 1.351(3) . ?
O4 C20 1.412(2) . ?
N3 C38 1.486(4) . ?
N3 C21 1.530(4) . ?
C20 C21 1.541(4) . ?
C20 C38 1.609(4) . ?
C21 C22 1.542(7) . ?
C22 N4 1.492(4) . ?
C22 C23 1.598(5) . ?
C23 C24 1.368(3) . ?
C23 C28 1.370(3) . ?
C23 C37 1.529(4) . ?
C28 C27 1.385(3) . ?
C24 C25 1.379(3) . ?
C25 C26 1.344(4) . ?
C26 C27 1.380(4) . ?
C31 C32 1.367(3) . ?
C31 C36 1.384(2) . ?
C31 C30 1.505(2) . ?
C36 C35 1.378(3) . ?
C30 N4 1.442(3) . ?
C32 C33 1.384(3) . ?
C35 C34 1.359(3) . ?
C29 N4 1.455(3) . ?
C33 C34 1.367(3) . ?
C38 C37 1.480(6) . ?
C37 N4 1.532(3) . ?
